data_4500770
loop_
_publ_author_name
'Wang, Xiu-li'
'Li, Jin'
'Tian, Ai-xiang'
'Zhao, Dan'
'Liu, Guo-cheng'
'Lin, Hong-yan'

_publ_section_title
;
 Assembly of Three NiII--Bis(triazole) Complexes by Exerting the Linkage
 and Template Roles of Keggin Anions
;
_journal_issue 8
_journal_name_full 'Crystal Growth &amp; Design'
_journal_page_first 3456
_journal_paper_doi 10.1021/cg200261j
_journal_volume 11
_journal_year 2011
_chemical_formula_sum 'C60 H110 Mo24 N36 Ni2 O86 P2'
_chemical_formula_weight 5193.76
_chemical_name_systematic
; 
 ? 
;
_space_group_IT_number 14
_symmetry_cell_setting monoclinic
_symmetry_space_group_name_Hall '-P 2ybc'
_symmetry_space_group_name_H-M 'P 1 21/c 1'
_atom_sites_solution_hydrogens geom
_atom_sites_solution_primary direct
_atom_sites_solution_secondary difmap
_audit_creation_method SHELXL-97
_cell_angle_alpha 90.00
_cell_angle_beta 94.1720(10)
_cell_angle_gamma 90.00
_cell_formula_units_Z 2
_cell_length_a 13.8427(12)
_cell_length_b 18.2148(15)
_cell_length_c 26.861(2)
_cell_measurement_temperature 296(2)
_cell_measurement_theta_max 25.00
_cell_measurement_theta_min 1.35
_cell_volume 6754.8(10)
_computing_cell_refinement 'Bruker SAINT'
_computing_data_collection 'Bruker APEX2'
_computing_data_reduction 'Bruker SAINT'
_computing_molecular_graphics 'Bruker SHELXTL'
_computing_publication_material 'Bruker SHELXTL'
_computing_structure_refinement 'SHELXL-97 (Sheldrick, 1997)'
_computing_structure_solution 'SHELXS-97 (Sheldrick, 1990)'
_diffrn_ambient_temperature 296(2)
_diffrn_measured_fraction_theta_full 0.997
_diffrn_measured_fraction_theta_max 0.997
_diffrn_measurement_device_type 'Bruker APEX-II CCD'
_diffrn_measurement_method '\f and \w scans'
_diffrn_radiation_monochromator graphite
_diffrn_radiation_source 'fine-focus sealed tube'
_diffrn_radiation_type MoK\a
_diffrn_radiation_wavelength 0.71073
_diffrn_reflns_av_R_equivalents 0.0393
_diffrn_reflns_av_sigmaI/netI 0.0492
_diffrn_reflns_limit_h_max 16
_diffrn_reflns_limit_h_min -16
_diffrn_reflns_limit_k_max 21
_diffrn_reflns_limit_k_min -21
_diffrn_reflns_limit_l_max 31
_diffrn_reflns_limit_l_min -24
_diffrn_reflns_number 33326
_diffrn_reflns_theta_full 25.00
_diffrn_reflns_theta_max 25.00
_diffrn_reflns_theta_min 1.35
_exptl_absorpt_coefficient_mu 2.553
_exptl_absorpt_correction_T_max 0.864
_exptl_absorpt_correction_T_min 0.815
_exptl_absorpt_correction_type empirical
_exptl_absorpt_process_details SADABS
_exptl_crystal_colour green
_exptl_crystal_density_diffrn 2.554
_exptl_crystal_density_method 'not measured'
_exptl_crystal_description block
_exptl_crystal_F_000 5008
_exptl_crystal_size_max 0.20
_exptl_crystal_size_mid 0.18
_exptl_crystal_size_min 0.16
_refine_diff_density_max 1.319
_refine_diff_density_min -1.588
_refine_diff_density_rms 0.151
_refine_ls_extinction_method none
_refine_ls_goodness_of_fit_ref 1.108
_refine_ls_hydrogen_treatment constr
_refine_ls_matrix_type full
_refine_ls_number_parameters 909
_refine_ls_number_reflns 11867
_refine_ls_number_restraints 1
_refine_ls_restrained_S_all 1.108
_refine_ls_R_factor_all 0.0855
_refine_ls_R_factor_gt 0.0561
_refine_ls_shift/su_max 0.001
_refine_ls_shift/su_mean 0.000
_refine_ls_structure_factor_coef Fsqd
_refine_ls_weighting_details 'calc w=1/[\s^2^(Fo^2^)+(0.0088P)^2^+82.8604P] where P=(Fo^2^+2Fc^2^)/3'
_refine_ls_weighting_scheme calc
_refine_ls_wR_factor_gt 0.1045
_refine_ls_wR_factor_ref 0.1116
_reflns_number_gt 8641
_reflns_number_total 11867
_reflns_threshold_expression >2sigma(I)
_cod_data_source_file cg200261j_si_002.cif
_cod_data_source_block compound2
_cod_original_cell_volume 6754.9(10)
_cod_original_sg_symbol_H-M 'P 21/c'
_cod_database_code 4500770

loop_
_symmetry_equiv_pos_as_xyz
'x, y, z'
'-x, y+1/2, -z+1/2'
'-x, -y, -z'
'x, -y-1/2, z-1/2'

loop_
_atom_site_label
_atom_site_type_symbol
_atom_site_fract_x
_atom_site_fract_y
_atom_site_fract_z
_atom_site_U_iso_or_equiv
_atom_site_adp_type
_atom_site_occupancy
_atom_site_symmetry_multiplicity
_atom_site_calc_flag
_atom_site_refinement_flags
_atom_site_disorder_assembly
_atom_site_disorder_group
Ni1 Ni 0.67177(10) 0.42603(8) 0.27073(5) 0.0456(3) Uani 1 1 d . . .
P1 P 0.22273(18) 0.24724(14) 0.44267(9) 0.0296(5) Uani 1 1 d . . .
Mo1 Mo 0.01166(7) 0.13789(6) 0.44366(3) 0.0470(3) Uani 1 1 d . . .
Mo2 Mo 0.10205(8) 0.41938(5) 0.44195(3) 0.0518(3) Uani 1 1 d . . .
Mo3 Mo 0.02846(7) 0.29213(6) 0.35339(3) 0.0478(3) Uani 1 1 d . . .
Mo4 Mo 0.43635(7) 0.35671(5) 0.45033(3) 0.0435(2) Uani 1 1 d . . .
Mo5 Mo 0.28280(8) 0.36887(5) 0.54419(3) 0.0455(2) Uani 1 1 d . . .
Mo6 Mo 0.04757(7) 0.27260(5) 0.53119(3) 0.0436(2) Uani 1 1 d . . .
Mo7 Mo 0.17673(6) 0.12502(5) 0.34216(3) 0.0378(2) Uani 1 1 d . . .
Mo8 Mo 0.41974(7) 0.21443(5) 0.53219(3) 0.0406(2) Uani 1 1 d . . .
Mo9 Mo 0.39647(6) 0.21053(5) 0.35499(3) 0.0347(2) Uani 1 1 d . . .
Mo10 Mo 0.24615(7) 0.37908(5) 0.34740(3) 0.0411(2) Uani 1 1 d . . .
Mo11 Mo 0.18621(7) 0.11709(5) 0.53848(3) 0.0389(2) Uani 1 1 d . . .
Mo12 Mo 0.34383(6) 0.07562(4) 0.43662(3) 0.0325(2) Uani 1 1 d . . .
O1 O 0.5372(6) 0.4044(4) 0.4405(3) 0.060(2) Uani 1 1 d . . .
O2 O 0.1276(6) 0.3492(4) 0.3194(3) 0.054(2) Uani 1 1 d . . .
O3 O 0.2992(5) 0.1686(4) 0.5525(2) 0.0440(17) Uani 1 1 d . . .
O4 O 0.5001(6) 0.1816(4) 0.5764(3) 0.060(2) Uani 1 1 d . . .
O5 O 0.1727(6) 0.3174(4) 0.5547(3) 0.0505(19) Uani 1 1 d . . .
O6 O 0.0401(5) 0.3466(4) 0.4843(3) 0.054(2) Uani 1 1 d . . .
O7 O 0.1082(5) 0.2086(4) 0.3298(2) 0.0471(18) Uani 1 1 d . . .
O8 O -0.0324(5) 0.2075(4) 0.4937(3) 0.054(2) Uani 1 1 d . . .
O9 O 0.4791(5) 0.2112(4) 0.3124(3) 0.0497(19) Uani 1 1 d . . .
O10 O 0.4266(5) 0.1245(4) 0.3887(2) 0.0398(16) Uani 1 1 d . . .
O11 O 0.3892(6) 0.4046(4) 0.5043(3) 0.053(2) Uani 1 1 d . . .
O12 O 0.0694(5) 0.0842(4) 0.4956(2) 0.0477(18) Uani 1 1 d . . .
O13 O 0.1719(5) 0.3072(4) 0.4104(2) 0.0376(16) Uani 1 1 d . . .
O14 O -0.0117(5) 0.2266(5) 0.3983(3) 0.060(2) Uani 1 1 d . . .
O15 O 0.3483(6) 0.3925(4) 0.4029(2) 0.052(2) Uani 1 1 d . . .
O16 O 0.1909(6) 0.0494(4) 0.5809(3) 0.054(2) Uani 1 1 d . . .
O17 O 0.2661(4) 0.1891(3) 0.4087(2) 0.0314(14) Uani 1 1 d . . .
O18 O 0.0071(5) 0.3758(4) 0.3896(3) 0.058(2) Uani 1 1 d . . .
O19 O 0.4069(5) -0.0014(4) 0.4477(3) 0.0453(18) Uani 1 1 d . . .
O20 O -0.0252(6) 0.3003(5) 0.5743(3) 0.066(2) Uani 1 1 d . . .
O21 O 0.2545(5) 0.0714(4) 0.4840(2) 0.0410(16) Uani 1 1 d . . .
O22 O 0.2606(5) 0.0511(3) 0.3825(2) 0.0383(16) Uani 1 1 d . . .
O23 O 0.3045(5) 0.2812(3) 0.4771(2) 0.0352(15) Uani 1 1 d . . .
O24 O 0.4143(5) 0.1450(4) 0.4838(2) 0.0400(16) Uani 1 1 d . . .
O25 O 0.1491(4) 0.2099(3) 0.4744(2) 0.0359(15) Uani 1 1 d . . .
O26 O 0.4468(5) 0.2723(4) 0.4033(3) 0.0447(17) Uani 1 1 d . . .
O27 O 0.3127(5) 0.2955(4) 0.3336(2) 0.0438(17) Uani 1 1 d . . .
O28 O 0.0900(5) 0.1070(4) 0.3957(2) 0.0438(17) Uani 1 1 d . . .
O29 O 0.2879(8) 0.4330(4) 0.5887(3) 0.079(3) Uani 1 1 d . . .
O30 O 0.0410(7) 0.4961(4) 0.4519(3) 0.077(3) Uani 1 1 d . . .
O31 O 0.2022(6) 0.4186(4) 0.4904(3) 0.052(2) Uani 1 1 d . . .
O32 O 0.1737(6) 0.4470(4) 0.3894(2) 0.052(2) Uani 1 1 d . . .
O33 O 0.2830(6) 0.4390(4) 0.3056(3) 0.059(2) Uani 1 1 d . . .
O34 O 0.1041(5) 0.1836(4) 0.5653(2) 0.0435(17) Uani 1 1 d . . .
O35 O 0.1324(5) 0.0664(4) 0.2991(3) 0.055(2) Uani 1 1 d . . .
O36 O 0.2903(5) 0.1548(4) 0.3168(2) 0.0416(17) Uani 1 1 d . . .
O37 O 0.4899(5) 0.2825(4) 0.4986(3) 0.0505(19) Uani 1 1 d . . .
O38 O -0.0909(6) 0.0926(5) 0.4300(3) 0.076(3) Uani 1 1 d . . .
O39 O -0.0639(6) 0.2947(5) 0.3089(3) 0.071(3) Uani 1 1 d . . .
O40 O 0.3679(6) 0.2993(4) 0.5700(3) 0.0502(19) Uani 1 1 d . . .
N1 N -0.1321(7) 0.4012(6) 0.1146(4) 0.060(3) Uani 1 1 d . . .
N2 N 0.5751(7) 0.3453(5) 0.2435(3) 0.051(2) Uani 1 1 d . . .
N3 N 0.5603(6) 0.4932(5) 0.2917(3) 0.048(2) Uani 1 1 d . A .
N4 N 0.9082(7) 0.5575(5) 0.3177(3) 0.051(2) Uani 1 1 d . . .
N5 N 0.7762(7) 0.5037(5) 0.2911(3) 0.050(2) Uani 1 1 d . . .
N6 N 0.8431(8) 0.6138(5) 0.3125(4) 0.061(3) Uani 1 1 d . . .
N7 N 0.4438(8) 0.2947(6) 0.2118(4) 0.067(3) Uani 1 1 d . . .
N8 N 0.3051(6) 0.6226(5) 0.6594(3) 0.046(2) Uani 1 1 d . . .
N9 N -0.2400(9) 0.3858(6) 0.0534(4) 0.071(3) Uani 1 1 d . . .
N10 N 0.4672(7) 0.5573(6) 0.3352(4) 0.063(3) Uani 1 1 d . . .
N11 N 0.4465(8) 0.5799(7) 0.2876(5) 0.082(4) Uani 1 1 d . A .
N12 N -0.2072(8) 0.3719(7) 0.1362(4) 0.070(3) Uani 1 1 d . . .
N13 N 1.3204(10) 0.5923(9) 0.1202(4) 0.102(5) Uani 1 1 d . . .
N14 N 0.5162(10) 0.2567(7) 0.1943(4) 0.083(4) Uani 1 1 d . . .
N15 N 0.2514(7) 0.6538(6) 0.5854(3) 0.059(3) Uani 1 1 d . A .
N16 N 1.2878(9) 0.6259(9) 0.0765(6) 0.119(4) Uani 1 1 d . . .
N17 N 1.3735(10) 0.5438(9) 0.0607(6) 0.119(4) Uani 1 1 d . . .
H17B H 1.4084 0.5153 0.0438 0.143 Uiso 1 1 calc R . .
N18 N 0.3290(9) 0.6911(6) 0.6485(4) 0.087(3) Uani 1 1 d . A .
C1 C 1.1022(10) 0.5750(8) 0.2604(5) 0.075(4) Uani 1 1 d . . .
H1A H 1.1304 0.5290 0.2725 0.090 Uiso 1 1 calc R . .
H1B H 1.0472 0.5634 0.2373 0.090 Uiso 1 1 calc R . .
C2 C 0.3462(12) 0.2682(8) 0.2028(6) 0.097(5) Uani 1 1 d . . .
H2A H 0.3412 0.2397 0.1722 0.117 Uiso 1 1 calc R . .
H2B H 0.3308 0.2361 0.2299 0.117 Uiso 1 1 calc R . .
C3 C 0.2774(11) 0.3272(8) 0.1986(6) 0.083(4) Uani 1 1 d . . .
H3A H 0.2906 0.3569 0.1699 0.099 Uiso 1 1 calc R . .
H3B H 0.2872 0.3580 0.2280 0.099 Uiso 1 1 calc R . .
C4 C 0.1690(10) 0.3027(8) 0.1931(5) 0.075(4) Uani 1 1 d . . .
H4A H 0.1580 0.2706 0.1644 0.091 Uiso 1 1 calc R . .
H4B H 0.1530 0.2759 0.2226 0.091 Uiso 1 1 calc R . .
C5 C 1.0666(10) 0.6178(8) 0.3045(5) 0.072(4) Uani 1 1 d . . .
H5A H 1.1223 0.6374 0.3241 0.086 Uiso 1 1 calc R . .
H5B H 1.0282 0.6591 0.2916 0.086 Uiso 1 1 calc R . .
C6 C 0.1074(9) 0.3687(8) 0.1867(5) 0.069(4) Uani 1 1 d . . .
H6A H 0.1365 0.4023 0.1641 0.083 Uiso 1 1 calc R . .
H6B H 0.1055 0.3932 0.2187 0.083 Uiso 1 1 calc R . .
C7 C 1.0063(10) 0.5728(9) 0.3385(5) 0.079(4) Uani 1 1 d . . .
H7A H 1.0390 0.5266 0.3458 0.095 Uiso 1 1 calc R . .
H7B H 1.0027 0.5990 0.3698 0.095 Uiso 1 1 calc R . .
C8 C 1.2120(11) 0.5770(9) 0.1892(5) 0.084(5) Uani 1 1 d . . .
H8A H 1.2371 0.5292 0.1994 0.101 Uiso 1 1 calc R . .
H8B H 1.1591 0.5696 0.1640 0.101 Uiso 1 1 calc R . .
C9 C 0.0046(9) 0.3521(7) 0.1665(5) 0.065(4) Uani 1 1 d . . .
H9A H 0.0053 0.3132 0.1418 0.078 Uiso 1 1 calc R . .
H9B H -0.0329 0.3353 0.1934 0.078 Uiso 1 1 calc R . .
C10 C 1.2891(11) 0.6196(9) 0.1676(5) 0.090(5) Uani 1 1 d . . .
H10A H 1.2667 0.6697 0.1628 0.108 Uiso 1 1 calc R . .
H10B H 1.3449 0.6208 0.1916 0.108 Uiso 1 1 calc R . .
C11 C -0.0418(10) 0.4192(8) 0.1431(5) 0.074(4) Uani 1 1 d . . .
H11A H -0.0546 0.4543 0.1690 0.089 Uiso 1 1 calc R . .
H11B H 0.0024 0.4419 0.1213 0.089 Uiso 1 1 calc R . .
C12 C 0.7663(10) 0.5781(7) 0.2970(4) 0.059(3) Uani 1 1 d . . .
H12A H 0.7072 0.6016 0.2901 0.071 Uiso 1 1 calc R . .
C13 C 0.4820(11) 0.3466(7) 0.2419(5) 0.075(4) Uani 1 1 d . . .
H13A H 0.4462 0.3796 0.2596 0.090 Uiso 1 1 calc R . .
C14 C 0.5924(11) 0.2901(7) 0.2134(5) 0.072(4) Uani 1 1 d . . .
H14A H 0.6548 0.2764 0.2066 0.087 Uiso 1 1 calc R . .
C15 C 0.5314(9) 0.5054(7) 0.3362(5) 0.059(3) Uani 1 1 d . A .
H15A H 0.5538 0.4801 0.3648 0.071 Uiso 1 1 calc R . .
C16 C 0.5071(10) 0.5408(7) 0.2631(5) 0.073(4) Uani 1 1 d . . .
H16A H 0.5125 0.5456 0.2289 0.087 Uiso 1 1 calc R A .
C17 C -0.1520(10) 0.4083(8) 0.0663(6) 0.075(4) Uani 1 1 d . . .
H17A H -0.1094 0.4268 0.0443 0.090 Uiso 1 1 calc R . .
C18 C -0.2705(10) 0.3622(8) 0.0977(5) 0.078(4) Uani 1 1 d . . .
H18A H -0.3310 0.3410 0.1006 0.093 Uiso 1 1 calc R . .
C19 C 0.8693(9) 0.4959(6) 0.3046(4) 0.053(3) Uani 1 1 d . . .
H19A H 0.9025 0.4515 0.3045 0.063 Uiso 1 1 calc R . .
C20 C 1.1743(10) 0.6154(8) 0.2337(5) 0.074(4) Uani 1 1 d . . .
H20A H 1.2289 0.6266 0.2572 0.089 Uiso 1 1 calc R . .
H20B H 1.1459 0.6618 0.2226 0.089 Uiso 1 1 calc R . .
C21 C 0.3299(16) 0.6167(14) 0.3693(9) 0.084(3) Uani 0.674(12) 1 d P A 1
H21A H 0.2931 0.5714 0.3671 0.101 Uiso 0.674(12) 1 calc PR A 1
H21B H 0.3195 0.6423 0.3377 0.101 Uiso 0.674(12) 1 calc PR A 1
C22 C 0.4379(17) 0.5995(14) 0.3797(9) 0.084(3) Uani 0.674(12) 1 d P A 1
H22A H 0.4751 0.6445 0.3838 0.101 Uiso 0.674(12) 1 calc PR A 1
H22B H 0.4486 0.5704 0.4098 0.101 Uiso 0.674(12) 1 calc PR A 1
C25 C 0.281(2) 0.6099(15) 0.4653(9) 0.084(3) Uani 0.674(12) 1 d P A 1
H25A H 0.2312 0.5726 0.4598 0.101 Uiso 0.674(12) 1 calc PR A 1
H25B H 0.3411 0.5881 0.4788 0.101 Uiso 0.674(12) 1 calc PR A 1
C29 C 0.2467(16) 0.6789(13) 0.4977(8) 0.084(3) Uani 0.674(12) 1 d P A 1
H29A H 0.3027 0.7074 0.5099 0.101 Uiso 0.674(12) 1 calc PR A 1
H29B H 0.2041 0.7104 0.4770 0.101 Uiso 0.674(12) 1 calc PR A 1
C30 C 0.2947(18) 0.6652(13) 0.4120(9) 0.084(3) Uani 0.674(12) 1 d P A 1
H30A H 0.2334 0.6880 0.4013 0.101 Uiso 0.674(12) 1 calc PR A 1
H30B H 0.3415 0.7038 0.4202 0.101 Uiso 0.674(12) 1 calc PR A 1
C21' C 0.388(4) 0.608(3) 0.4034(18) 0.084(3) Uani 0.326(12) 1 d PD A 2
H21C H 0.4085 0.6510 0.3856 0.101 Uiso 0.326(12) 1 calc PR A 2
H21D H 0.4445 0.5916 0.4239 0.101 Uiso 0.326(12) 1 calc PR A 2
C22' C 0.375(4) 0.567(3) 0.3757(18) 0.084(3) Uani 0.326(12) 1 d PD A 2
H22C H 0.3153 0.5781 0.3563 0.101 Uiso 0.326(12) 1 calc PR A 2
H22D H 0.3665 0.5202 0.3922 0.101 Uiso 0.326(12) 1 calc PR A 2
C25' C 0.260(4) 0.637(3) 0.452(2) 0.084(3) Uani 0.326(12) 1 d P A 2
H25C H 0.2149 0.6224 0.4243 0.101 Uiso 0.326(12) 1 calc PR A 2
H25D H 0.2506 0.6893 0.4554 0.101 Uiso 0.326(12) 1 calc PR A 2
C29' C 0.209(3) 0.603(3) 0.5009(17) 0.084(3) Uani 0.326(12) 1 d P A 2
H29C H 0.1463 0.5832 0.4901 0.101 Uiso 0.326(12) 1 calc PR A 2
H29D H 0.2489 0.5627 0.5146 0.101 Uiso 0.326(12) 1 calc PR A 2
C30' C 0.323(4) 0.634(3) 0.437(2) 0.084(3) Uani 0.326(12) 1 d P A 2
H30C H 0.3637 0.6256 0.4675 0.101 Uiso 0.326(12) 1 calc PR A 2
H30D H 0.3314 0.6862 0.4307 0.101 Uiso 0.326(12) 1 calc PR A 2
C23 C 1.3751(12) 0.5346(13) 0.1120(8) 0.119(4) Uani 1 1 d . . .
H23A H 1.4045 0.4998 0.1334 0.143 Uiso 1 1 calc R . .
C24 C 1.3208(12) 0.5940(12) 0.0373(8) 0.119(4) Uani 1 1 d . . .
H24A H 1.3099 0.6042 0.0034 0.143 Uiso 1 1 calc R . .
C26 C 0.1988(12) 0.6528(11) 0.5374(6) 0.113(6) Uani 1 1 d . . .
H26A H 0.1790 0.6027 0.5301 0.135 Uiso 1 1 calc R A 1
H26B H 0.1403 0.6817 0.5396 0.135 Uiso 1 1 calc R A 1
C27 C 0.2968(11) 0.7113(8) 0.6043(6) 0.087(3) Uani 1 1 d . . .
H27A H 0.3043 0.7568 0.5893 0.105 Uiso 1 1 calc R A .
C28 C 0.2584(9) 0.6000(7) 0.6186(4) 0.060(3) Uani 1 1 d . . .
H28A H 0.2336 0.5529 0.6135 0.072 Uiso 1 1 calc R A .
O1W O 0.6541(6) 0.4723(4) 0.1984(3) 0.060(2) Uani 1 1 d . . .
O2W O 0.7841(6) 0.3589(5) 0.2425(3) 0.064(2) Uani 1 1 d . . .
O3W O -0.4925(11) 0.5638(9) 0.8510(6) 0.161(6) Uiso 1 1 d . . .

loop_
_atom_site_aniso_label
_atom_site_aniso_U_11
_atom_site_aniso_U_22
_atom_site_aniso_U_33
_atom_site_aniso_U_23
_atom_site_aniso_U_13
_atom_site_aniso_U_12
Ni1 0.0482(8) 0.0418(8) 0.0488(8) 0.0070(7) 0.0164(7) 0.0018(7)
P1 0.0332(13) 0.0313(12) 0.0248(12) -0.0015(10) 0.0052(10) 0.0045(10)
Mo1 0.0353(5) 0.0651(7) 0.0421(5) -0.0094(5) 0.0136(4) -0.0106(5)
Mo2 0.0748(7) 0.0462(6) 0.0362(5) 0.0046(4) 0.0169(5) 0.0278(5)
Mo3 0.0392(5) 0.0652(7) 0.0381(5) -0.0006(5) -0.0022(4) 0.0186(5)
Mo4 0.0509(6) 0.0400(5) 0.0397(5) 0.0029(4) 0.0039(4) -0.0102(4)
Mo5 0.0736(7) 0.0348(5) 0.0282(5) -0.0067(4) 0.0046(4) -0.0005(5)
Mo6 0.0507(6) 0.0492(6) 0.0333(5) 0.0024(4) 0.0191(4) 0.0145(5)
Mo7 0.0391(5) 0.0441(5) 0.0305(5) -0.0106(4) 0.0047(4) 0.0008(4)
Mo8 0.0448(5) 0.0372(5) 0.0378(5) 0.0056(4) -0.0109(4) -0.0046(4)
Mo9 0.0354(5) 0.0362(5) 0.0341(5) 0.0010(4) 0.0140(4) 0.0017(4)
Mo10 0.0557(6) 0.0407(5) 0.0282(4) 0.0063(4) 0.0111(4) 0.0127(4)
Mo11 0.0467(5) 0.0364(5) 0.0352(5) 0.0043(4) 0.0153(4) 0.0002(4)
Mo12 0.0327(5) 0.0294(4) 0.0365(5) 0.0005(4) 0.0087(4) 0.0033(4)
O1 0.056(5) 0.062(5) 0.062(5) 0.010(4) 0.003(4) -0.018(4)
O2 0.068(5) 0.052(5) 0.042(4) 0.004(4) 0.007(4) 0.025(4)
O3 0.064(5) 0.038(4) 0.029(4) 0.001(3) 0.003(3) -0.004(3)
O4 0.059(5) 0.059(5) 0.059(5) 0.014(4) -0.023(4) 0.001(4)
O5 0.077(5) 0.035(4) 0.041(4) -0.005(3) 0.013(4) -0.002(4)
O6 0.059(5) 0.060(5) 0.046(4) 0.004(4) 0.013(4) 0.026(4)
O7 0.045(4) 0.066(5) 0.031(4) -0.002(4) 0.008(3) 0.007(4)
O8 0.045(5) 0.074(5) 0.043(4) -0.001(4) 0.016(4) 0.013(4)
O9 0.045(4) 0.059(5) 0.047(4) 0.001(4) 0.018(3) 0.005(4)
O10 0.039(4) 0.038(4) 0.043(4) 0.004(3) 0.009(3) 0.008(3)
O11 0.075(6) 0.039(4) 0.043(4) 0.000(3) 0.001(4) -0.006(4)
O12 0.054(5) 0.049(4) 0.042(4) -0.001(3) 0.019(3) -0.005(4)
O13 0.045(4) 0.041(4) 0.027(3) 0.001(3) 0.006(3) 0.011(3)
O14 0.043(5) 0.084(6) 0.053(5) -0.008(4) 0.010(4) 0.015(4)
O15 0.084(6) 0.038(4) 0.034(4) 0.000(3) 0.009(4) 0.003(4)
O16 0.069(5) 0.044(4) 0.051(5) 0.012(4) 0.019(4) 0.002(4)
O17 0.037(4) 0.031(3) 0.028(3) -0.001(3) 0.010(3) 0.003(3)
O18 0.053(5) 0.073(6) 0.051(5) 0.000(4) 0.010(4) 0.029(4)
O19 0.039(4) 0.036(4) 0.063(5) 0.005(4) 0.016(3) 0.010(3)
O20 0.078(6) 0.077(6) 0.046(5) -0.006(4) 0.030(4) 0.029(5)
O21 0.042(4) 0.041(4) 0.041(4) -0.002(3) 0.010(3) 0.000(3)
O22 0.040(4) 0.031(4) 0.045(4) -0.006(3) 0.010(3) -0.002(3)
O23 0.040(4) 0.040(4) 0.025(3) 0.000(3) 0.001(3) -0.003(3)
O24 0.035(4) 0.040(4) 0.044(4) 0.000(3) 0.002(3) 0.001(3)
O25 0.040(4) 0.039(4) 0.030(3) -0.003(3) 0.012(3) 0.006(3)
O26 0.046(4) 0.041(4) 0.047(4) 0.004(3) 0.005(3) 0.003(3)
O27 0.058(5) 0.041(4) 0.033(4) 0.004(3) 0.008(3) 0.010(3)
O28 0.041(4) 0.048(4) 0.042(4) -0.006(3) 0.002(3) -0.001(3)
O29 0.140(9) 0.050(5) 0.048(5) -0.018(4) 0.006(5) 0.000(5)
O30 0.114(8) 0.055(5) 0.067(6) 0.014(4) 0.039(5) 0.044(5)
O31 0.083(6) 0.035(4) 0.041(4) 0.007(3) 0.015(4) 0.011(4)
O32 0.075(5) 0.050(5) 0.032(4) 0.006(3) 0.014(4) 0.014(4)
O33 0.093(6) 0.050(5) 0.036(4) 0.010(4) 0.017(4) 0.014(4)
O34 0.048(4) 0.052(4) 0.033(4) 0.003(3) 0.018(3) 0.004(3)
O35 0.060(5) 0.061(5) 0.045(4) -0.014(4) 0.002(4) -0.009(4)
O36 0.047(4) 0.049(4) 0.030(4) -0.004(3) 0.008(3) 0.000(3)
O37 0.049(4) 0.051(5) 0.050(4) -0.002(4) -0.002(3) -0.010(4)
O38 0.040(5) 0.108(7) 0.084(6) -0.012(6) 0.017(4) -0.020(5)
O39 0.048(5) 0.101(7) 0.063(5) 0.012(5) -0.008(4) 0.016(5)
O40 0.070(5) 0.044(4) 0.037(4) 0.005(3) 0.005(4) -0.003(4)
N1 0.060(7) 0.067(7) 0.058(7) -0.005(5) 0.026(6) 0.003(5)
N2 0.044(6) 0.054(6) 0.056(6) -0.001(5) 0.012(5) 0.000(5)
N3 0.044(6) 0.046(5) 0.056(6) 0.007(5) 0.012(4) 0.007(4)
N4 0.070(7) 0.045(6) 0.039(5) 0.000(4) -0.001(5) 0.000(5)
N5 0.055(6) 0.046(6) 0.051(6) 0.011(4) 0.015(5) 0.003(5)
N6 0.077(8) 0.052(6) 0.057(6) -0.009(5) 0.021(6) -0.009(6)
N7 0.062(7) 0.065(7) 0.077(8) -0.016(6) 0.015(6) -0.020(6)
N8 0.043(5) 0.042(5) 0.053(6) 0.016(5) 0.007(4) -0.002(4)
N9 0.075(8) 0.066(7) 0.071(8) -0.011(6) 0.002(6) 0.008(6)
N10 0.066(7) 0.059(7) 0.067(7) -0.003(6) 0.020(6) 0.014(6)
N11 0.076(8) 0.084(8) 0.090(9) 0.012(7) 0.026(7) 0.037(7)
N12 0.060(7) 0.101(9) 0.053(6) -0.003(6) 0.017(6) 0.004(6)
N13 0.109(11) 0.160(14) 0.038(6) -0.033(8) 0.003(7) -0.080(10)
N14 0.100(10) 0.070(8) 0.077(8) -0.018(7) 0.001(7) 0.016(7)
N15 0.056(6) 0.080(8) 0.041(6) 0.015(5) 0.007(5) 0.027(6)
N16 0.070(6) 0.167(10) 0.123(8) -0.061(8) 0.023(5) -0.046(5)
N17 0.070(6) 0.167(10) 0.123(8) -0.061(8) 0.023(5) -0.046(5)
N18 0.116(8) 0.061(6) 0.080(7) 0.034(5) -0.024(6) -0.022(5)
C1 0.065(9) 0.093(11) 0.068(9) 0.009(8) 0.011(7) -0.003(8)
C2 0.117(14) 0.075(10) 0.095(12) -0.055(9) -0.029(10) -0.005(10)
C3 0.085(11) 0.076(10) 0.082(10) -0.010(8) -0.025(8) 0.003(9)
C4 0.074(10) 0.089(11) 0.062(9) -0.027(8) 0.000(7) 0.005(8)
C5 0.063(9) 0.078(9) 0.072(9) -0.006(8) -0.006(7) -0.011(7)
C6 0.070(9) 0.084(10) 0.056(8) -0.032(7) 0.011(7) -0.014(8)
C7 0.073(10) 0.113(12) 0.048(8) 0.008(8) -0.014(7) 0.000(9)
C8 0.092(11) 0.106(12) 0.056(8) -0.010(8) 0.020(8) -0.032(9)
C9 0.068(9) 0.076(9) 0.055(8) -0.011(7) 0.025(6) -0.004(7)
C10 0.087(11) 0.132(14) 0.051(8) -0.020(9) 0.003(7) -0.048(10)
C11 0.068(9) 0.073(9) 0.081(10) -0.017(8) -0.001(8) 0.005(8)
C12 0.072(9) 0.057(8) 0.052(7) 0.017(6) 0.022(7) 0.013(7)
C13 0.086(11) 0.062(9) 0.078(10) -0.033(8) 0.011(8) -0.020(8)
C14 0.076(10) 0.052(8) 0.088(10) -0.019(8) -0.007(8) 0.011(7)
C15 0.060(8) 0.065(8) 0.053(7) -0.002(6) 0.012(6) 0.013(7)
C16 0.088(10) 0.080(10) 0.052(8) 0.007(7) 0.021(7) 0.030(8)
C17 0.060(9) 0.075(10) 0.091(11) -0.007(8) 0.025(8) 0.013(8)
C18 0.062(9) 0.100(11) 0.073(10) -0.006(9) 0.023(8) -0.001(8)
C19 0.061(8) 0.034(6) 0.063(8) 0.012(6) -0.001(6) 0.000(6)
C20 0.080(10) 0.076(9) 0.068(9) 0.012(8) 0.012(7) -0.006(8)
C21 0.073(7) 0.100(8) 0.082(7) -0.012(6) 0.022(5) 0.012(6)
C22 0.073(7) 0.100(8) 0.082(7) -0.012(6) 0.022(5) 0.012(6)
C25 0.073(7) 0.100(8) 0.082(7) -0.012(6) 0.022(5) 0.012(6)
C29 0.073(7) 0.100(8) 0.082(7) -0.012(6) 0.022(5) 0.012(6)
C30 0.073(7) 0.100(8) 0.082(7) -0.012(6) 0.022(5) 0.012(6)
C21' 0.073(7) 0.100(8) 0.082(7) -0.012(6) 0.022(5) 0.012(6)
C22' 0.073(7) 0.100(8) 0.082(7) -0.012(6) 0.022(5) 0.012(6)
C25' 0.073(7) 0.100(8) 0.082(7) -0.012(6) 0.022(5) 0.012(6)
C29' 0.073(7) 0.100(8) 0.082(7) -0.012(6) 0.022(5) 0.012(6)
C30' 0.073(7) 0.100(8) 0.082(7) -0.012(6) 0.022(5) 0.012(6)
C23 0.070(6) 0.167(10) 0.123(8) -0.061(8) 0.023(5) -0.046(5)
C24 0.070(6) 0.167(10) 0.123(8) -0.061(8) 0.023(5) -0.046(5)
C26 0.102(13) 0.161(18) 0.074(11) -0.017(12) 0.002(10) 0.038(13)
C27 0.116(8) 0.061(6) 0.080(7) 0.034(5) -0.024(6) -0.022(5)
C28 0.066(9) 0.063(8) 0.050(7) -0.009(6) 0.007(6) 0.001(6)
O1W 0.069(6) 0.056(5) 0.059(5) 0.013(4) 0.024(4) -0.003(4)
O2W 0.058(5) 0.071(6) 0.064(5) 0.003(4) 0.017(4) 0.017(4)

loop_
_atom_type_symbol
_atom_type_description
_atom_type_scat_dispersion_real
_atom_type_scat_dispersion_imag
_atom_type_scat_source
C C 0.0033 0.0016 'International Tables Vol C Tables 4.2.6.8 and 6.1.1.4'
H H 0.0000 0.0000 'International Tables Vol C Tables 4.2.6.8 and 6.1.1.4'
N N 0.0061 0.0033 'International Tables Vol C Tables 4.2.6.8 and 6.1.1.4'
O O 0.0106 0.0060 'International Tables Vol C Tables 4.2.6.8 and 6.1.1.4'
P P 0.1023 0.0942 'International Tables Vol C Tables 4.2.6.8 and 6.1.1.4'
Ni Ni 0.3393 1.1124 'International Tables Vol C Tables 4.2.6.8 and 6.1.1.4'
Mo Mo -1.6832 0.6857 'International Tables Vol C Tables 4.2.6.8 and 6.1.1.4'

loop_
_geom_angle_atom_site_label_1
_geom_angle_atom_site_label_2
_geom_angle_atom_site_label_3
_geom_angle
_geom_angle_site_symmetry_1
_geom_angle_site_symmetry_3
N5 Ni1 N8 89.7(3) . 3_666
N5 Ni1 N3 92.5(4) . .
N8 Ni1 N3 94.3(3) 3_666 .
N5 Ni1 N2 173.7(4) . .
N8 Ni1 N2 94.0(4) 3_666 .
N3 Ni1 N2 92.4(4) . .
N5 Ni1 O1W 90.1(3) . .
N8 Ni1 O1W 177.1(3) 3_666 .
N3 Ni1 O1W 88.6(3) . .
N2 Ni1 O1W 86.0(3) . .
N5 Ni1 O2W 88.5(3) . .
N8 Ni1 O2W 90.5(3) 3_666 .
N3 Ni1 O2W 175.2(3) . .
N2 Ni1 O2W 86.4(3) . .
O1W Ni1 O2W 86.6(3) . .
O25 P1 O13 109.5(4) . .
O25 P1 O23 109.6(4) . .
O13 P1 O23 109.9(4) . .
O25 P1 O17 109.0(3) . .
O13 P1 O17 109.6(3) . .
O23 P1 O17 109.2(4) . .
O38 Mo1 O28 103.5(4) . .
O38 Mo1 O12 102.8(4) . .
O28 Mo1 O12 97.1(3) . .
O38 Mo1 O8 99.7(4) . .
O28 Mo1 O8 154.6(3) . .
O12 Mo1 O8 87.9(3) . .
O38 Mo1 O14 99.6(4) . .
O28 Mo1 O14 84.2(3) . .
O12 Mo1 O14 156.6(3) . .
O8 Mo1 O14 81.6(3) . .
O38 Mo1 O25 171.4(3) . .
O28 Mo1 O25 85.1(3) . .
O12 Mo1 O25 75.0(3) . .
O8 Mo1 O25 72.1(3) . .
O14 Mo1 O25 81.9(3) . .
O30 Mo2 O31 105.1(4) . .
O30 Mo2 O32 101.5(4) . .
O31 Mo2 O32 97.1(3) . .
O30 Mo2 O6 103.0(4) . .
O31 Mo2 O6 85.6(3) . .
O32 Mo2 O6 153.7(3) . .
O30 Mo2 O18 97.4(4) . .
O31 Mo2 O18 156.1(3) . .
O32 Mo2 O18 86.2(3) . .
O6 Mo2 O18 81.3(3) . .
O30 Mo2 O13 167.8(4) . .
O31 Mo2 O13 86.7(3) . .
O32 Mo2 O13 73.4(3) . .
O6 Mo2 O13 80.7(2) . .
O18 Mo2 O13 71.5(3) . .
O39 Mo3 O14 103.7(4) . .
O39 Mo3 O18 102.0(4) . .
O14 Mo3 O18 97.2(3) . .
O39 Mo3 O2 100.0(4) . .
O14 Mo3 O2 154.4(3) . .
O18 Mo3 O2 87.3(3) . .
O39 Mo3 O7 101.7(4) . .
O14 Mo3 O7 85.1(3) . .
O18 Mo3 O7 154.9(3) . .
O2 Mo3 O7 80.7(3) . .
O39 Mo3 O13 170.0(4) . .
O14 Mo3 O13 86.1(3) . .
O18 Mo3 O13 74.3(3) . .
O2 Mo3 O13 70.8(3) . .
O7 Mo3 O13 80.9(2) . .
O1 Mo4 O15 103.1(4) . .
O1 Mo4 O11 102.9(4) . .
O15 Mo4 O11 97.1(3) . .
O1 Mo4 O37 100.4(3) . .
O15 Mo4 O37 154.7(3) . .
O11 Mo4 O37 86.9(3) . .
O1 Mo4 O26 101.5(3) . .
O15 Mo4 O26 84.8(3) . .
O11 Mo4 O26 154.4(3) . .
O37 Mo4 O26 81.3(3) . .
O1 Mo4 O23 170.7(3) . .
O15 Mo4 O23 86.0(3) . .
O11 Mo4 O23 73.8(3) . .
O37 Mo4 O23 71.0(3) . .
O26 Mo4 O23 80.9(2) . .
O29 Mo5 O5 103.9(4) . .
O29 Mo5 O40 102.7(4) . .
O5 Mo5 O40 96.2(3) . .
O29 Mo5 O31 101.3(4) . .
O5 Mo5 O31 85.2(3) . .
O40 Mo5 O31 154.9(3) . .
O29 Mo5 O11 99.3(4) . .
O5 Mo5 O11 155.2(3) . .
O40 Mo5 O11 87.1(3) . .
O31 Mo5 O11 81.8(3) . .
O29 Mo5 O23 170.0(4) . .
O5 Mo5 O23 85.8(3) . .
O40 Mo5 O23 73.5(3) . .
O31 Mo5 O23 81.6(2) . .
O11 Mo5 O23 71.4(2) . .
O20 Mo6 O6 104.3(4) . .
O20 Mo6 O8 101.7(4) . .
O6 Mo6 O8 95.4(3) . .
O20 Mo6 O5 102.3(4) . .
O6 Mo6 O5 85.4(3) . .
O8 Mo6 O5 155.0(3) . .
O20 Mo6 O34 99.4(3) . .
O6 Mo6 O34 155.4(3) . .
O8 Mo6 O34 85.9(3) . .
O5 Mo6 O34 83.3(3) . .
O20 Mo6 O25 169.5(3) . .
O6 Mo6 O25 85.4(3) . .
O8 Mo6 O25 73.1(3) . .
O5 Mo6 O25 82.0(3) . .
O34 Mo6 O25 71.4(2) . .
O35 Mo7 O7 104.5(3) . .
O35 Mo7 O36 102.4(3) . .
O7 Mo7 O36 97.7(3) . .
O35 Mo7 O28 100.8(3) . .
O7 Mo7 O28 86.3(3) . .
O36 Mo7 O28 154.6(3) . .
O35 Mo7 O22 96.5(3) . .
O7 Mo7 O22 157.5(3) . .
O36 Mo7 O22 85.5(3) . .
O28 Mo7 O22 81.7(3) . .
O35 Mo7 O17 167.5(3) . .
O7 Mo7 O17 87.9(3) . .
O36 Mo7 O17 74.0(2) . .
O28 Mo7 O17 81.1(2) . .
O22 Mo7 O17 71.5(2) . .
O4 Mo8 O24 104.4(4) . .
O4 Mo8 O37 103.9(4) . .
O24 Mo8 O37 96.6(3) . .
O4 Mo8 O3 100.6(3) . .
O24 Mo8 O3 84.9(3) . .
O37 Mo8 O3 154.3(3) . .
O4 Mo8 O40 99.2(4) . .
O24 Mo8 O40 154.4(3) . .
O37 Mo8 O40 87.1(3) . .
O3 Mo8 O40 81.1(3) . .
O4 Mo8 O23 170.0(3) . .
O24 Mo8 O23 85.5(2) . .
O37 Mo8 O23 73.2(3) . .
O3 Mo8 O23 81.3(2) . .
O40 Mo8 O23 71.3(2) . .
O9 Mo9 O26 103.7(3) . .
O9 Mo9 O10 101.5(3) . .
O26 Mo9 O10 96.5(3) . .
O9 Mo9 O27 102.1(3) . .
O26 Mo9 O27 84.8(3) . .
O10 Mo9 O27 155.2(3) . .
O9 Mo9 O36 99.6(3) . .
O26 Mo9 O36 155.1(3) . .
O10 Mo9 O36 87.3(3) . .
O27 Mo9 O36 81.7(3) . .
O9 Mo9 O17 169.4(3) . .
O26 Mo9 O17 86.4(3) . .
O10 Mo9 O17 73.8(2) . .
O27 Mo9 O17 81.6(2) . .
O36 Mo9 O17 70.9(2) . .
O33 Mo10 O27 103.0(3) . .
O33 Mo10 O2 103.0(4) . .
O27 Mo10 O2 96.8(3) . .
O33 Mo10 O32 99.5(3) . .
O27 Mo10 O32 155.8(3) . .
O2 Mo10 O32 86.8(3) . .
O33 Mo10 O15 100.8(4) . .
O27 Mo10 O15 85.0(3) . .
O2 Mo10 O15 155.0(3) . .
O32 Mo10 O15 81.9(3) . .
O33 Mo10 O13 170.4(3) . .
O27 Mo10 O13 86.4(3) . .
O2 Mo10 O13 73.4(3) . .
O32 Mo10 O13 71.6(3) . .
O15 Mo10 O13 81.9(3) . .
O16 Mo11 O3 104.3(3) . .
O16 Mo11 O34 102.3(3) . .
O3 Mo11 O34 97.1(3) . .
O16 Mo11 O21 101.3(3) . .
O3 Mo11 O21 85.5(3) . .
O34 Mo11 O21 154.8(3) . .
O16 Mo11 O12 99.2(3) . .
O3 Mo11 O12 155.1(3) . .
O34 Mo11 O12 85.8(3) . .
O21 Mo11 O12 81.9(3) . .
O16 Mo11 O25 169.8(3) . .
O3 Mo11 O25 85.6(3) . .
O34 Mo11 O25 73.5(2) . .
O21 Mo11 O25 81.8(2) . .
O12 Mo11 O25 71.5(2) . .
O19 Mo12 O21 102.2(3) . .
O19 Mo12 O22 103.1(3) . .
O21 Mo12 O22 97.0(3) . .
O19 Mo12 O10 100.0(3) . .
O21 Mo12 O10 155.8(3) . .
O22 Mo12 O10 87.4(3) . .
O19 Mo12 O24 101.1(3) . .
O21 Mo12 O24 84.8(3) . .
O22 Mo12 O24 154.7(3) . .
O10 Mo12 O24 81.4(3) . .
O19 Mo12 O17 170.9(3) . .
O21 Mo12 O17 86.8(2) . .
O22 Mo12 O17 74.0(2) . .
O10 Mo12 O17 71.5(2) . .
O24 Mo12 O17 80.9(2) . .
Mo10 O2 Mo3 126.2(4) . .
Mo11 O3 Mo8 151.8(4) . .
Mo5 O5 Mo6 152.1(4) . .
Mo6 O6 Mo2 151.2(4) . .
Mo7 O7 Mo3 150.5(4) . .
Mo6 O8 Mo1 125.1(4) . .
Mo9 O10 Mo12 125.2(3) . .
Mo4 O11 Mo5 125.7(4) . .
Mo1 O12 Mo11 124.4(4) . .
P1 O13 Mo10 125.3(4) . .
P1 O13 Mo3 126.5(4) . .
Mo10 O13 Mo3 89.5(2) . .
P1 O13 Mo2 125.2(3) . .
Mo10 O13 Mo2 89.4(2) . .
Mo3 O13 Mo2 89.3(2) . .
Mo3 O14 Mo1 151.4(4) . .
Mo4 O15 Mo10 151.9(4) . .
P1 O17 Mo7 124.8(3) . .
P1 O17 Mo9 125.4(3) . .
Mo7 O17 Mo9 90.03(19) . .
P1 O17 Mo12 125.7(3) . .
Mo7 O17 Mo12 90.5(2) . .
Mo9 O17 Mo12 89.34(19) . .
Mo3 O18 Mo2 124.9(4) . .
Mo12 O21 Mo11 150.9(4) . .
Mo12 O22 Mo7 124.0(3) . .
P1 O23 Mo8 126.0(4) . .
P1 O23 Mo4 125.8(3) . .
Mo8 O23 Mo4 89.4(2) . .
P1 O23 Mo5 125.5(4) . .
Mo8 O23 Mo5 89.3(2) . .
Mo4 O23 Mo5 89.1(2) . .
Mo8 O24 Mo12 153.1(4) . .
P1 O25 Mo1 126.3(3) . .
P1 O25 Mo6 125.3(4) . .
Mo1 O25 Mo6 89.6(2) . .
P1 O25 Mo11 125.8(4) . .
Mo1 O25 Mo11 89.1(2) . .
Mo6 O25 Mo11 89.1(2) . .
Mo9 O26 Mo4 152.2(4) . .
Mo10 O27 Mo9 151.4(4) . .
Mo1 O28 Mo7 152.5(4) . .
Mo2 O31 Mo5 151.6(4) . .
Mo2 O32 Mo10 125.6(4) . .
Mo11 O34 Mo6 126.0(3) . .
Mo7 O36 Mo9 125.1(3) . .
Mo8 O37 Mo4 126.3(4) . .
Mo5 O40 Mo8 125.8(4) . .
C17 N1 N12 110.7(11) . .
C17 N1 C11 127.5(12) . .
N12 N1 C11 121.7(11) . .
C13 N2 C14 102.7(11) . .
C13 N2 Ni1 127.8(8) . .
C14 N2 Ni1 127.7(9) . .
C15 N3 C16 102.9(10) . .
C15 N3 Ni1 129.1(8) . .
C16 N3 Ni1 127.7(8) . .
C19 N4 N6 111.6(10) . .
C19 N4 C7 129.3(11) . .
N6 N4 C7 119.0(10) . .
C19 N5 C12 100.3(10) . .
C19 N5 Ni1 130.4(8) . .
C12 N5 Ni1 129.3(9) . .
C12 N6 N4 100.2(10) . .
C13 N7 N14 108.0(11) . .
C13 N7 C2 132.0(12) . .
N14 N7 C2 119.2(11) . .
C28 N8 N18 103.2(10) . .
C28 N8 Ni1 131.3(8) . 3_666
N18 N8 Ni1 125.1(8) . 3_666
C17 N9 C18 102.1(12) . .
C15 N10 N11 109.9(10) . .
C15 N10 C22 125.5(14) . .
N11 N10 C22 123.0(13) . .
C15 N10 C22' 126(2) . .
N11 N10 C22' 116(2) . .
C22 N10 C22' 36.9(17) . .
C16 N11 N10 102.1(10) . .
C18 N12 N1 101.9(11) . .
C23 N13 N16 111.7(15) . .
C23 N13 C10 128.6(18) . .
N16 N13 C10 119.7(17) . .
C14 N14 N7 103.2(11) . .
C27 N15 C28 108.8(11) . .
C27 N15 C26 124.0(13) . .
C28 N15 C26 127.2(14) . .
C24 N16 N13 112.2(19) . .
C24 N17 C23 122(2) . .
C27 N18 N8 113.4(12) . .
C20 C1 C5 112.9(12) . .
C3 C2 N7 111.8(12) . .
C2 C3 C4 114.9(13) . .
C6 C4 C3 108.7(12) . .
C7 C5 C1 114.3(12) . .
C4 C6 C9 113.4(11) . .
N4 C7 C5 114.2(10) . .
C10 C8 C20 111.7(12) . .
C11 C9 C6 110.5(11) . .
N13 C10 C8 115.7(12) . .
N1 C11 C9 111.2(11) . .
N6 C12 N5 116.7(12) . .
N2 C13 N7 111.0(12) . .
N2 C13 C14 39.2(7) . .
N7 C13 C14 71.8(9) . .
N14 C14 N2 115.0(13) . .
N14 C14 C13 76.9(9) . .
N2 C14 C13 38.0(6) . .
N10 C15 N3 111.1(11) . .
N11 C16 N3 113.9(11) . .
N9 C17 N1 110.9(13) . .
N12 C18 N9 114.3(13) . .
N4 C19 N5 111.2(10) . .
C1 C20 C8 116.1(12) . .
C22 C21 C30 110(2) . .
N10 C22 C21 106.0(18) . .
C29 C25 C30 92.7(17) . .
C26 C29 C25 109(2) . .
C21 C30 C25 109.3(19) . .
C22' C21' C30' 128(6) . .
C21' C22' N10 115(5) . .
C30' C25' C29' 138(7) . .
C26 C29' C25' 114(4) . .
C25' C30' C21' 155(7) . .
N13 C23 N17 95.8(19) . .
N17 C24 N16 98(2) . .
C29' C26 C29 66(2) . .
C29' C26 N15 126(3) . .
C29 C26 N15 116.6(18) . .
N18 C27 N15 104.6(12) . .
N8 C28 N15 109.9(11) . .

loop_
_geom_bond_atom_site_label_1
_geom_bond_atom_site_label_2
_geom_bond_distance
_geom_bond_site_symmetry_2
Ni1 N5 2.068(10) .
Ni1 N8 2.079(9) 3_666
Ni1 N3 2.079(9) .
Ni1 N2 2.085(10) .
Ni1 O1W 2.116(8) .
Ni1 O2W 2.159(8) .
P1 O25 1.533(6) .
P1 O13 1.535(7) .
P1 O23 1.539(6) .
P1 O17 1.547(6) .
Mo1 O38 1.659(8) .
Mo1 O28 1.831(7) .
Mo1 O12 1.838(7) .
Mo1 O8 1.975(7) .
Mo1 O14 2.035(8) .
Mo1 O25 2.407(7) .
Mo2 O30 1.665(7) .
Mo2 O31 1.832(8) .
Mo2 O32 1.854(7) .
Mo2 O6 1.981(8) .
Mo2 O18 2.017(8) .
Mo2 O13 2.438(6) .
Mo3 O39 1.686(8) .
Mo3 O14 1.813(8) .
Mo3 O18 1.844(8) .
Mo3 O2 1.995(8) .
Mo3 O7 2.010(7) .
Mo3 O13 2.432(7) .
Mo4 O1 1.682(7) .
Mo4 O15 1.818(7) .
Mo4 O11 1.852(7) .
Mo4 O37 1.980(7) .
Mo4 O26 2.002(7) .
Mo4 O23 2.434(6) .
Mo5 O29 1.669(8) .
Mo5 O5 1.828(7) .
Mo5 O40 1.831(7) .
Mo5 O31 1.979(7) .
Mo5 O11 1.992(8) .
Mo5 O23 2.443(6) .
Mo6 O20 1.667(7) .
Mo6 O6 1.843(7) .
Mo6 O8 1.867(8) .
Mo6 O5 1.977(8) .
Mo6 O34 1.993(7) .
Mo6 O25 2.433(6) .
Mo7 O35 1.659(7) .
Mo7 O7 1.811(7) .
Mo7 O36 1.840(7) .
Mo7 O28 1.967(7) .
Mo7 O22 2.036(7) .
Mo7 O17 2.402(6) .
Mo8 O4 1.678(7) .
Mo8 O24 1.811(7) .
Mo8 O37 1.850(7) .
Mo8 O3 1.978(7) .
Mo8 O40 2.010(7) .
Mo8 O23 2.423(6) .
Mo9 O9 1.675(6) .
Mo9 O26 1.818(7) .
Mo9 O10 1.842(6) .
Mo9 O27 1.993(7) .
Mo9 O36 2.005(7) .
Mo9 O17 2.423(6) .
Mo10 O33 1.673(7) .
Mo10 O27 1.831(7) .
Mo10 O2 1.837(8) .
Mo10 O32 1.993(7) .
Mo10 O15 1.995(8) .
Mo10 O13 2.425(6) .
Mo11 O16 1.677(7) .
Mo11 O3 1.839(7) .
Mo11 O34 1.844(7) .
Mo11 O21 1.983(6) .
Mo11 O12 2.007(7) .
Mo11 O25 2.442(6) .
Mo12 O19 1.667(6) .
Mo12 O21 1.839(6) .
Mo12 O22 1.844(6) .
Mo12 O10 1.994(6) .
Mo12 O24 1.994(7) .
Mo12 O17 2.424(6) .
N1 C17 1.312(16) .
N1 N12 1.338(13) .
N1 C11 1.456(15) .
N2 C13 1.288(16) .
N2 C14 1.321(14) .
N3 C15 1.305(13) .
N3 C16 1.343(14) .
N4 C19 1.283(13) .
N4 N6 1.365(13) .
N4 C7 1.457(15) .
N5 C19 1.322(14) .
N5 C12 1.372(14) .
N6 C12 1.289(15) .
N7 C13 1.328(15) .
N7 N14 1.332(14) .
N7 C2 1.439(17) .
N8 C28 1.298(14) .
N8 N18 1.328(13) .
N8 Ni1 2.079(9) 3_666
N9 C17 1.307(16) .
N9 C18 1.363(16) .
N10 C15 1.296(14) .
N10 N11 1.353(14) .
N10 C22 1.50(2) .
N10 C22' 1.74(5) .
N11 C16 1.314(15) .
N12 C18 1.317(16) .
N13 C23 1.32(2) .
N13 N16 1.37(2) .
N13 C10 1.462(17) .
N14 C14 1.292(16) .
N15 C27 1.306(16) .
N15 C28 1.324(14) .
N15 C26 1.434(17) .
N16 C24 1.31(2) .
N17 C24 1.30(2) .
N17 C23 1.39(2) .
N18 C27 1.289(16) .
C1 C20 1.468(17) .
C1 C5 1.529(17) .
C2 C3 1.434(18) .
C3 C4 1.563(18) .
C4 C6 1.477(17) .
C5 C7 1.522(17) .
C6 C9 1.517(16) .
C8 C10 1.472(17) .
C8 C20 1.512(17) .
C9 C11 1.497(17) .
C13 C14 2.04(2) .
C21 C22 1.53(3) .
C21 C30 1.55(3) .
C25 C29 1.62(3) .
C25 C30 1.77(4) .
C29 C26 1.38(2) .
C21' C22' 1.06(6) .
C21' C30' 1.40(6) .
C25' C30' 0.99(7) .
C25' C29' 1.66(7) .
C29' C26 1.35(4) .
